data_4074862
loop_
_publ_author_name
'Liang, Lan-Chang'
'Chien, Pin-Shu'
'Lin, Jia-Ming'
'Huang, Mei-Hui'
'Huang, Yu-Lun'
'Liao, Ju-Hsiou'

_publ_section_title
;
 Amido Pincer Complexes of Nickel(II): Synthesis, Structure, and Reactivity
;
_journal_coden_ASTM ORGND7
_journal_issue 6
_journal_name_full Organometallics
_journal_page_first 1399
_journal_page_last 1411
_journal_paper_doi 10.1021/om050943a
_journal_volume 25
_journal_year 2006
_chemical_formula_moiety 'C28 H33 N1 Ni1 P2'
_chemical_formula_sum 'C28 H45 N Ni P2'
_chemical_formula_weight 516.30
_space_group_IT_number 14
_symmetry_cell_setting monoclinic
_symmetry_space_group_name_Hall '-P 2yab'
_symmetry_space_group_name_H-M 'P 1 21/a 1'
_atom_sites_solution_hydrogens geom
_atom_sites_solution_primary direct
_atom_sites_solution_secondary difmap
_audit_creation_method SHELXL-97
_cell_angle_alpha 90.00
_cell_angle_beta 107.5760(10)
_cell_angle_gamma 90.00
_cell_formula_units_Z 4
_cell_length_a 18.0840(3)
_cell_length_b 8.5850(2)
_cell_length_c 19.3230(4)
_cell_measurement_reflns_used 29084
_cell_measurement_temperature 200(2)
_cell_measurement_theta_max 25.028
_cell_measurement_theta_min 2.037
_cell_volume 2859.87(10)
_computing_cell_refinement 'HKL Scalepack (Otwinowski & Minor 1997)'
_computing_data_collection 'Collect (Nonius BV, 1997-2000)'
_computing_data_reduction 'HKL Denzo and Scalepack (Otwinowski & Minor 19'
_computing_molecular_graphics 'Ortep-3 for Windows (Farrugia, 1997)'
_computing_publication_material 'WinGX publication routines (Farrugia, 1999)'
_computing_structure_refinement 'SHELXL-97 (Sheldrick, 1997)'
_computing_structure_solution 'SHELXS-86 (Sheldrick, 1986)'
_diffrn_ambient_temperature 200(2)
_diffrn_detector_area_resol_mean 9
_diffrn_measured_fraction_theta_full 0.999
_diffrn_measured_fraction_theta_max 0.999
_diffrn_measurement_device_type KappaCCD
_diffrn_measurement_method 'CCD rotation images, thick slices'
_diffrn_radiation_monochromator graphite
_diffrn_radiation_source 'fine-focus sealed tube'
_diffrn_radiation_type MoK\a
_diffrn_radiation_wavelength 0.71073
_diffrn_reflns_av_R_equivalents 0.0779
_diffrn_reflns_av_sigmaI/netI 0.0535
_diffrn_reflns_limit_h_max 20
_diffrn_reflns_limit_h_min -21
_diffrn_reflns_limit_k_max 10
_diffrn_reflns_limit_k_min -9
_diffrn_reflns_limit_l_max 18
_diffrn_reflns_limit_l_min -22
_diffrn_reflns_number 29443
_diffrn_reflns_theta_full 25.03
_diffrn_reflns_theta_max 25.03
_diffrn_reflns_theta_min 2.21
_exptl_absorpt_coefficient_mu 0.806
_exptl_absorpt_correction_T_max 0.9247
_exptl_absorpt_correction_T_min 0.8043
_exptl_absorpt_correction_type multi-scan
_exptl_absorpt_process_details
;
 ?
;
_exptl_crystal_colour orange
_exptl_crystal_density_diffrn 1.199
_exptl_crystal_density_method 'not measured'
_exptl_crystal_description prism
_exptl_crystal_F_000 1112
_exptl_crystal_size_max 0.24
_exptl_crystal_size_mid 0.16
_exptl_crystal_size_min 0.1
_refine_diff_density_max 0.868
_refine_diff_density_min -0.774
_refine_diff_density_rms 0.259
_refine_ls_extinction_coef 0.0261(16)
_refine_ls_extinction_expression Fc^*^=kFc[1+0.001xFc^2^\l^3^/sin(2\q)]^-1/4^
_refine_ls_extinction_method SHELXL
_refine_ls_goodness_of_fit_ref 1.194
_refine_ls_hydrogen_treatment fixed
_refine_ls_matrix_type full
_refine_ls_number_parameters 290
_refine_ls_number_reflns 5051
_refine_ls_number_restraints 0
_refine_ls_restrained_S_all 1.194
_refine_ls_R_factor_all 0.0804
_refine_ls_R_factor_gt 0.0532
_refine_ls_shift/su_max 0.001
_refine_ls_shift/su_mean 0.000
_refine_ls_structure_factor_coef Fsqd
_refine_ls_weighting_details 'calc w=1/[\s^2^(Fo^2^)+(0.0790P)^2^+0.0000P] where P=(Fo^2^+2Fc^2^)/3'
_refine_ls_weighting_scheme calc
_refine_ls_wR_factor_gt 0.1235
_refine_ls_wR_factor_ref 0.1491
_reflns_number_gt 3833
_reflns_number_total 5051
_reflns_threshold_expression >2sigma(I)
_cod_data_source_file om050943asi20051115_045556.cif
_cod_data_source_block 4092
_cod_original_sg_symbol_H-M 'P 21/a'
_cod_database_code 4074862

loop_
_symmetry_equiv_pos_as_xyz
'x, y, z'
'-x+1/2, y+1/2, -z'
'-x, -y, -z'
'x-1/2, -y-1/2, z'

loop_
_atom_site_label
_atom_site_type_symbol
_atom_site_fract_x
_atom_site_fract_y
_atom_site_fract_z
_atom_site_U_iso_or_equiv
_atom_site_adp_type
_atom_site_occupancy
_atom_site_symmetry_multiplicity
_atom_site_calc_flag
_atom_site_refinement_flags
Ni1 Ni 0.53311(2) 0.50990(5) 0.25099(2) 0.0306(2) Uani 1 1 d .
P1 P 0.59106(5) 0.37138(11) 0.18986(5) 0.0313(3) Uani 1 1 d .
P2 P 0.45790(5) 0.61323(10) 0.30919(5) 0.0302(3) Uani 1 1 d .
N1 N 0.43743(15) 0.4191(3) 0.18780(15) 0.0337(7) Uani 1 1 d .
C1 C 0.6237(2) 0.4816(4) 0.1220(2) 0.0379(9) Uani 1 1 d .
H1 H 0.6706 0.5348 0.1479 0.045 Uiso 1 1 d R
C2 C 0.5619(2) 0.6030(5) 0.0869(2) 0.0488(10) Uani 1 1 d .
H2A H 0.5778 0.6627 0.0518 0.059 Uiso 1 1 d R
H2B H 0.5544 0.6714 0.1235 0.059 Uiso 1 1 d R
H2C H 0.5143 0.5500 0.0632 0.059 Uiso 1 1 d R
C3 C 0.6450(2) 0.3808(5) 0.0658(2) 0.0508(10) Uani 1 1 d .
H3A H 0.6622 0.4467 0.0336 0.061 Uiso 1 1 d R
H3B H 0.6001 0.3235 0.0386 0.061 Uiso 1 1 d R
H3C H 0.6857 0.3093 0.0894 0.061 Uiso 1 1 d R
C4 C 0.67130(19) 0.2362(4) 0.23307(19) 0.0385(9) Uani 1 1 d .
H4 H 0.6745 0.1654 0.1956 0.046 Uiso 1 1 d R
C5 C 0.7498(2) 0.3161(5) 0.2651(2) 0.0513(10) Uani 1 1 d .
H5A H 0.7892 0.2405 0.2868 0.062 Uiso 1 1 d R
H5B H 0.7461 0.3897 0.3014 0.062 Uiso 1 1 d R
H5C H 0.7632 0.3698 0.2270 0.062 Uiso 1 1 d R
C6 C 0.6498(2) 0.1372(5) 0.2894(2) 0.0508(10) Uani 1 1 d .
H6A H 0.6913 0.0663 0.3111 0.061 Uiso 1 1 d R
H6B H 0.6031 0.0794 0.2674 0.061 Uiso 1 1 d R
H6C H 0.6418 0.2050 0.3260 0.061 Uiso 1 1 d R
C7 C 0.51301(18) 0.2436(4) 0.14071(18) 0.0332(8) Uani 1 1 d .
C8 C 0.5213(2) 0.1080(4) 0.1042(2) 0.0423(9) Uani 1 1 d .
H8 H 0.5707 0.0826 0.0983 0.051 Uiso 1 1 d R
C9 C 0.4585(2) 0.0104(4) 0.0745(2) 0.0437(10) Uani 1 1 d .
H9 H 0.4658 -0.0846 0.0511 0.052 Uiso 1 1 d R
C10 C 0.3876(2) 0.0496(5) 0.0825(2) 0.0428(9) Uani 1 1 d .
H10 H 0.3434 -0.0159 0.0620 0.051 Uiso 1 1 d R
C11 C 0.3779(2) 0.1838(4) 0.11771(19) 0.0388(9) Uani 1 1 d .
H11 H 0.3282 0.2093 0.1229 0.047 Uiso 1 1 d R
C12 C 0.43996(18) 0.2864(4) 0.14753(18) 0.0332(8) Uani 1 1 d .
C13 C 0.36701(19) 0.4929(4) 0.18277(19) 0.0317(8) Uani 1 1 d .
C14 C 0.3010(2) 0.4917(4) 0.1217(2) 0.0365(9) Uani 1 1 d .
H14 H 0.3033 0.4377 0.0789 0.044 Uiso 1 1 d R
C15 C 0.23402(19) 0.5666(4) 0.1220(2) 0.0394(9) Uani 1 1 d .
H15 H 0.1901 0.5652 0.0791 0.047 Uiso 1 1 d R
C16 C 0.2292(2) 0.6451(4) 0.1834(2) 0.0418(9) Uani 1 1 d .
H16 H 0.1808 0.6884 0.1850 0.050 Uiso 1 1 d R
C17 C 0.29479(19) 0.6564(4) 0.24282(19) 0.0370(8) Uani 1 1 d .
H17 H 0.2933 0.7171 0.2841 0.044 Uiso 1 1 d R
C18 C 0.36385(18) 0.5832(4) 0.24257(18) 0.0323(8) Uani 1 1 d .
C19 C 0.4551(2) 0.8214(4) 0.33294(19) 0.0403(9) Uani 1 1 d .
H19 H 0.4096 0.8376 0.3478 0.048 Uiso 1 1 d R
C20 C 0.4481(3) 0.9195(5) 0.2654(2) 0.0565(11) Uani 1 1 d .
H20A H 0.4464 1.0281 0.2766 0.068 Uiso 1 1 d R
H20B H 0.4018 0.8915 0.2277 0.068 Uiso 1 1 d R
H20C H 0.4925 0.8997 0.2493 0.068 Uiso 1 1 d R
C21 C 0.5236(2) 0.8726(5) 0.3968(2) 0.0531(11) Uani 1 1 d .
H21A H 0.5190 0.9812 0.4066 0.064 Uiso 1 1 d R
H21B H 0.5710 0.8553 0.3852 0.064 Uiso 1 1 d R
H21C H 0.5240 0.8126 0.4388 0.064 Uiso 1 1 d R
C22 C 0.4581(2) 0.5054(4) 0.39220(19) 0.0353(9) Uani 1 1 d .
H22 H 0.5041 0.5395 0.4288 0.042 Uiso 1 1 d R
C23 C 0.3879(2) 0.5352(5) 0.4176(2) 0.0506(10) Uani 1 1 d .
H23A H 0.3923 0.4760 0.4608 0.061 Uiso 1 1 d R
H23B H 0.3418 0.5048 0.3803 0.061 Uiso 1 1 d R
H23C H 0.3853 0.6442 0.4278 0.061 Uiso 1 1 d R
C24 C 0.4694(2) 0.3328(5) 0.3815(2) 0.0525(11) Uani 1 1 d .
H24A H 0.4697 0.2771 0.4247 0.063 Uiso 1 1 d R
H24B H 0.5175 0.3157 0.3713 0.063 Uiso 1 1 d R
H24C H 0.4272 0.2964 0.3415 0.063 Uiso 1 1 d R
C25 C 0.62927(19) 0.6162(4) 0.30521(18) 0.0357(8) Uani 1 1 d .
H25A H 0.6686 0.5964 0.2822 0.043 Uiso 1 1 d R
H25B H 0.6199 0.7262 0.3055 0.043 Uiso 1 1 d R
C26 C 0.6654(2) 0.5707(5) 0.38452(19) 0.0399(9) Uani 1 1 d .
H26A H 0.6301 0.5971 0.4111 0.048 Uiso 1 1 d R
H26B H 0.6746 0.4604 0.3874 0.048 Uiso 1 1 d R
C27 C 0.7425(2) 0.6524(5) 0.4203(2) 0.0456(10) Uani 1 1 d .
H27A H 0.7786 0.6245 0.3948 0.055 Uiso 1 1 d R
H27B H 0.7338 0.7629 0.4169 0.055 Uiso 1 1 d R
C28 C 0.7783(3) 0.6148(7) 0.4991(2) 0.0802(17) Uani 1 1 d .
H28A H 0.8263 0.6699 0.5185 0.096 Uiso 1 1 d R
H28B H 0.7879 0.5047 0.5035 0.096 Uiso 1 1 d R
H28C H 0.7432 0.6431 0.5256 0.096 Uiso 1 1 d R

loop_
_atom_site_aniso_label
_atom_site_aniso_U_11
_atom_site_aniso_U_22
_atom_site_aniso_U_33
_atom_site_aniso_U_23
_atom_site_aniso_U_13
_atom_site_aniso_U_12
Ni1 0.0251(3) 0.0353(3) 0.0308(3) -0.00431(18) 0.00766(19) -0.00151(17)
P1 0.0258(5) 0.0362(6) 0.0316(5) -0.0029(4) 0.0081(4) 0.0011(4)
P2 0.0288(5) 0.0319(5) 0.0299(5) -0.0018(4) 0.0085(4) 0.0001(4)
N1 0.0260(15) 0.0380(18) 0.0362(17) -0.0061(13) 0.0084(12) 0.0000(12)
C1 0.034(2) 0.040(2) 0.039(2) -0.0004(16) 0.0099(16) -0.0044(15)
C2 0.051(2) 0.051(3) 0.041(2) 0.0025(18) 0.0092(18) 0.0008(19)
C3 0.048(2) 0.062(3) 0.046(2) 0.004(2) 0.0203(19) 0.004(2)
C4 0.0324(19) 0.044(2) 0.037(2) -0.0028(16) 0.0071(15) 0.0056(16)
C5 0.032(2) 0.061(3) 0.056(3) -0.001(2) 0.0056(18) 0.0090(18)
C6 0.050(2) 0.051(3) 0.050(3) 0.0075(19) 0.0112(19) 0.0056(19)
C7 0.0301(18) 0.036(2) 0.0322(19) -0.0041(15) 0.0079(15) -0.0003(14)
C8 0.042(2) 0.047(2) 0.038(2) -0.0048(17) 0.0117(16) 0.0040(17)
C9 0.048(2) 0.041(2) 0.038(2) -0.0102(16) 0.0071(18) -0.0039(17)
C10 0.043(2) 0.043(2) 0.039(2) -0.0059(17) 0.0081(17) -0.0091(17)
C11 0.0316(19) 0.046(2) 0.038(2) -0.0055(17) 0.0101(15) -0.0041(16)
C12 0.0325(18) 0.039(2) 0.0272(18) -0.0024(15) 0.0069(14) 0.0003(15)
C13 0.0271(17) 0.034(2) 0.034(2) 0.0008(15) 0.0088(15) -0.0030(14)
C14 0.0326(19) 0.044(2) 0.032(2) -0.0013(15) 0.0087(15) -0.0026(15)
C15 0.0285(19) 0.044(2) 0.040(2) 0.0066(17) 0.0019(15) 0.0006(16)
C16 0.0308(19) 0.044(2) 0.049(2) 0.0048(18) 0.0093(17) 0.0085(16)
C17 0.0348(19) 0.040(2) 0.037(2) 0.0025(16) 0.0125(16) 0.0046(15)
C18 0.0291(18) 0.032(2) 0.035(2) 0.0030(15) 0.0094(15) -0.0014(14)
C19 0.043(2) 0.034(2) 0.044(2) -0.0031(17) 0.0145(17) 0.0001(16)
C20 0.070(3) 0.037(3) 0.059(3) 0.008(2) 0.013(2) -0.004(2)
C21 0.061(3) 0.039(2) 0.056(3) -0.0115(19) 0.012(2) -0.0021(19)
C22 0.0292(19) 0.043(2) 0.032(2) 0.0023(15) 0.0066(15) 0.0006(14)
C23 0.045(2) 0.069(3) 0.041(2) 0.011(2) 0.0173(19) 0.007(2)
C24 0.054(2) 0.045(3) 0.060(3) 0.012(2) 0.020(2) 0.0034(19)
C25 0.0307(18) 0.042(2) 0.034(2) -0.0048(15) 0.0093(15) -0.0048(15)
C26 0.036(2) 0.047(2) 0.036(2) -0.0025(17) 0.0083(16) -0.0099(17)
C27 0.038(2) 0.054(3) 0.042(2) -0.0035(18) 0.0072(17) -0.0123(17)
C28 0.062(3) 0.113(5) 0.051(3) 0.007(3) -0.005(2) -0.036(3)

loop_
_atom_type_symbol
_atom_type_description
_atom_type_scat_dispersion_real
_atom_type_scat_dispersion_imag
_atom_type_scat_source
C C 0.0033 0.0016 'International Tables Vol C Tables 4.2.6.8 and 6.1.1.4'
H H 0.0000 0.0000 'International Tables Vol C Tables 4.2.6.8 and 6.1.1.4'
N N 0.0061 0.0033 'International Tables Vol C Tables 4.2.6.8 and 6.1.1.4'
Ni Ni 0.3393 1.1124 'International Tables Vol C Tables 4.2.6.8 and 6.1.1.4'
P P 0.1023 0.0942 'International Tables Vol C Tables 4.2.6.8 and 6.1.1.4'

loop_
_geom_angle_atom_site_label_1
_geom_angle_atom_site_label_2
_geom_angle_atom_site_label_3
_geom_angle
N1 Ni1 C25 173.55(13)
N1 Ni1 P1 85.58(8)
C25 Ni1 P1 92.86(11)
N1 Ni1 P2 84.99(8)
C25 Ni1 P2 97.17(11)
P1 Ni1 P2 168.83(4)
C7 P1 C4 103.73(16)
C7 P1 C1 107.61(16)
C4 P1 C1 105.43(16)
C7 P1 Ni1 100.96(11)
C4 P1 Ni1 122.93(12)
C1 P1 Ni1 114.66(12)
C18 P2 C19 102.87(16)
C18 P2 C22 107.45(16)
C19 P2 C22 105.14(16)
C18 P2 Ni1 99.91(11)
C19 P2 Ni1 125.81(12)
C22 P2 Ni1 113.71(11)
C12 N1 C13 121.0(3)
C12 N1 Ni1 120.3(2)
C13 N1 Ni1 118.6(2)
C3 C1 C2 112.2(3)
C3 C1 P1 114.6(3)
C2 C1 P1 108.4(3)
C3 C1 H1 105.5
C2 C1 H1 108.6
P1 C1 H1 107.1
C1 C2 H2A 110.1
C1 C2 H2B 109.7
H2A C2 H2B 109.5
C1 C2 H2C 108.6
H2A C2 H2C 109.5
H2B C2 H2C 109.5
C1 C3 H3A 109.1
C1 C3 H3B 109.1
H3A C3 H3B 109.5
C1 C3 H3C 110.2
H3A C3 H3C 109.5
H3B C3 H3C 109.5
C6 C4 C5 111.6(3)
C6 C4 P1 109.8(2)
C5 C4 P1 114.0(3)
C6 C4 H4 105.8
C5 C4 H4 109.3
P1 C4 H4 105.9
C4 C5 H5A 110.4
C4 C5 H5B 109.2
H5A C5 H5B 109.5
C4 C5 H5C 108.8
H5A C5 H5C 109.5
H5B C5 H5C 109.5
C4 C6 H6A 109.4
C4 C6 H6B 110.6
H6A C6 H6B 109.5
C4 C6 H6C 108.4
H6A C6 H6C 109.5
H6B C6 H6C 109.5
C8 C7 C12 120.7(3)
C8 C7 P1 125.8(3)
C12 C7 P1 113.3(2)
C9 C8 C7 120.9(3)
C9 C8 H8 119.3
C7 C8 H8 119.7
C10 C9 C8 118.6(3)
C10 C9 H9 121.7
C8 C9 H9 119.7
C11 C10 C9 121.5(3)
C11 C10 H10 118.6
C9 C10 H10 119.8
C10 C11 C12 121.4(3)
C10 C11 H11 120.4
C12 C11 H11 118.1
N1 C12 C11 125.9(3)
N1 C12 C7 117.1(3)
C11 C12 C7 116.8(3)
N1 C13 C14 125.5(3)
N1 C13 C18 117.0(3)
C14 C13 C18 117.4(3)
C15 C14 C13 121.3(3)
C15 C14 H14 119.8
C13 C14 H14 118.8
C14 C15 C16 120.9(3)
C14 C15 H15 119.4
C16 C15 H15 119.6
C17 C16 C15 118.9(3)
C17 C16 H16 120.5
C15 C16 H16 120.6
C16 C17 C18 120.6(3)
C16 C17 H17 119.7
C18 C17 H17 119.7
C17 C18 C13 120.5(3)
C17 C18 P2 125.5(3)
C13 C18 P2 113.5(2)
C21 C19 C20 111.7(3)
C21 C19 P2 113.7(3)
C20 C19 P2 108.8(3)
C21 C19 H19 106.1
C20 C19 H19 108.6
P2 C19 H19 107.7
C19 C20 H20A 110.0
C19 C20 H20B 109.7
H20A C20 H20B 109.5
C19 C20 H20C 108.6
H20A C20 H20C 109.5
H20B C20 H20C 109.5
C19 C21 H21A 109.9
C19 C21 H21B 109.4
H21A C21 H21B 109.5
C19 C21 H21C 109.1
H21A C21 H21C 109.5
H21B C21 H21C 109.5
C23 C22 C24 111.7(3)
C23 C22 P2 114.4(2)
C24 C22 P2 109.6(3)
C23 C22 H22 109.5
C24 C22 H22 106.0
P2 C22 H22 105.1
C22 C23 H23A 109.6
C22 C23 H23B 109.5
H23A C23 H23B 109.5
C22 C23 H23C 109.3
H23A C23 H23C 109.5
H23B C23 H23C 109.5
C22 C24 H24A 109.5
C22 C24 H24B 110.1
H24A C24 H24B 109.5
C22 C24 H24C 108.8
H24A C24 H24C 109.5
H24B C24 H24C 109.5
C26 C25 Ni1 117.3(2)
C26 C25 H25A 105.5
Ni1 C25 H25A 109.3
C26 C25 H25B 105.6
Ni1 C25 H25B 109.3
H25A C25 H25B 109.5
C25 C26 C27 113.2(3)
C25 C26 H26A 108.9
C27 C26 H26A 108.3
C25 C26 H26B 109.0
C27 C26 H26B 108.0
H26A C26 H26B 109.5
C28 C27 C26 114.6(3)
C28 C27 H27A 108.4
C26 C27 H27A 108.7
C28 C27 H27B 107.1
C26 C27 H27B 108.4
H27A C27 H27B 109.5
C27 C28 H28A 110.6
C27 C28 H28B 108.2
H28A C28 H28B 109.5
C27 C28 H28C 109.6
H28A C28 H28C 109.5
H28B C28 H28C 109.5

loop_
_geom_bond_atom_site_label_1
_geom_bond_atom_site_label_2
_geom_bond_distance
Ni1 N1 1.953(3)
Ni1 C25 1.963(3)
Ni1 P1 2.1576(9)
Ni1 P2 2.1966(9)
P1 C7 1.813(3)
P1 C4 1.849(3)
P1 C1 1.852(4)
P2 C18 1.815(3)
P2 C19 1.850(4)
P2 C22 1.851(4)
N1 C12 1.388(4)
N1 C13 1.399(4)
C1 C3 1.527(5)
C1 C2 1.529(5)
C1 H1 0.9600
C2 H2A 0.9600
C2 H2B 0.9601
C2 H2C 0.9600
C3 H3A 0.9599
C3 H3B 0.9601
C3 H3C 0.9600
C4 C6 1.521(5)
C4 C5 1.530(5)
C4 H4 0.9600
C5 H5A 0.9600
C5 H5B 0.9600
C5 H5C 0.9600
C6 H6A 0.9599
C6 H6B 0.9600
C6 H6C 0.9601
C7 C8 1.393(5)
C7 C12 1.415(5)
C8 C9 1.389(5)
C8 H8 0.9600
C9 C10 1.377(5)
C9 H9 0.9600
C10 C11 1.376(5)
C10 H10 0.9599
C11 C12 1.406(5)
C11 H11 0.9598
C13 C14 1.402(5)
C13 C18 1.407(5)
C14 C15 1.374(5)
C14 H14 0.9600
C15 C16 1.389(5)
C15 H15 0.9601
C16 C17 1.383(5)
C16 H16 0.9600
C17 C18 1.399(5)
C17 H17 0.9600
C19 C21 1.526(5)
C19 C20 1.526(5)
C19 H19 0.9599
C20 H20A 0.9600
C20 H20B 0.9600
C20 H20C 0.9599
C21 H21A 0.9600
C21 H21B 0.9599
C21 H21C 0.9601
C22 C23 1.515(5)
C22 C24 1.518(5)
C22 H22 0.9599
C23 H23A 0.9600
C23 H23B 0.9599
C23 H23C 0.9600
C24 H24A 0.9600
C24 H24B 0.9599
C24 H24C 0.9599
C25 C26 1.524(5)
C25 H25A 0.9600
C25 H25B 0.9600
C26 C27 1.527(5)
C26 H26A 0.9599
C26 H26B 0.9600
C27 C28 1.499(6)
C27 H27A 0.9599
C27 H27B 0.9600
C28 H28A 0.9599
C28 H28B 0.9600
C28 H28C 0.9600
